data_1552124
loop_
_publ_author_name
'Leckie, Dominique'
'Stephaniuk, Nadia T.'
'Arauzo, Ana'
'Campo, Javier'
'Rawson, Jeremy M.'

_publ_section_title
;
 Exploring through-bond and through-space magnetic communication in
 1,3,2-dithiazolyl radical complexes
;
_journal_issue 66
_journal_name_full 'Chemical Communications'
_journal_page_first 9849
_journal_page_last 9852
_journal_paper_doi 10.1039/C9CC04271G
_journal_volume 55
_journal_year 2019
_chemical_formula_moiety 'C24 H14 Co F12 N2 O4 S4'
_chemical_formula_sum 'C24 H14 Co F12 N2 O4 S4'
_chemical_formula_weight 809.54
_chemical_properties_physical Moisture-sensitive
_space_group_crystal_system triclinic
_space_group_IT_number 2
_space_group_name_Hall '-P 1'
_space_group_name_H-M_alt 'P -1'
_symmetry_space_group_name_Hall '-P 1'
_symmetry_space_group_name_H-M 'P -1'
_atom_sites_solution_hydrogens geom
_atom_sites_solution_primary intrinsic
_atom_sites_solution_secondary difmap
_audit_creation_method SHELXL-2014/7
_audit_update_record
;
2019-05-02 deposited with the CCDC.    2019-07-22 downloaded from the CCDC.
;
_cell_angle_alpha 100.022(4)
_cell_angle_beta 98.821(3)
_cell_angle_gamma 92.677(4)
_cell_formula_units_Z 1
_cell_length_a 8.4591(4)
_cell_length_b 8.6474(4)
_cell_length_c 10.5245(5)
_cell_measurement_reflns_used 4560
_cell_measurement_temperature 170(2)
_cell_measurement_theta_max 65.24
_cell_measurement_theta_min 4.32
_cell_volume 747.01(6)
_computing_cell_refinement 'Bruker SAINT'
_computing_data_collection 'Bruker APEX2'
_computing_data_reduction 'Bruker SAINT'
_computing_molecular_graphics 'Bruker SHELXTL'
_computing_publication_material 'Bruker SHELXTL'
_computing_structure_refinement 'SHELXL-2014/7 (Sheldrick 2014)'
_computing_structure_solution 'SHELXS-97 (Sheldrick 2008)'
_diffrn_ambient_temperature 170(2)
_diffrn_measured_fraction_theta_full 0.995
_diffrn_measured_fraction_theta_max 0.995
_diffrn_measurement_device_type 'Bruker D8 Venture'
_diffrn_measurement_method 'phi and omega scans'
_diffrn_radiation_type CuK\a
_diffrn_radiation_wavelength 1.54178
_diffrn_reflns_av_R_equivalents 0.0787
_diffrn_reflns_av_unetI/netI 0.0615
_diffrn_reflns_Laue_measured_fraction_full 0.995
_diffrn_reflns_Laue_measured_fraction_max 0.995
_diffrn_reflns_limit_h_max 9
_diffrn_reflns_limit_h_min -9
_diffrn_reflns_limit_k_max 10
_diffrn_reflns_limit_k_min -10
_diffrn_reflns_limit_l_max 12
_diffrn_reflns_limit_l_min -12
_diffrn_reflns_number 11514
_diffrn_reflns_point_group_measured_fraction_full 0.995
_diffrn_reflns_point_group_measured_fraction_max 0.995
_diffrn_reflns_theta_full 65.257
_diffrn_reflns_theta_max 65.257
_diffrn_reflns_theta_min 4.325
_diffrn_source 'Cu IuS'
_exptl_absorpt_coefficient_mu 8.164
_exptl_absorpt_correction_T_max 0.7526
_exptl_absorpt_correction_T_min 0.5423
_exptl_absorpt_correction_type multi-scan
_exptl_absorpt_process_details sadabs
_exptl_crystal_colour red
_exptl_crystal_density_diffrn 1.800
_exptl_crystal_description plate
_exptl_crystal_F_000 403
_exptl_crystal_preparation 'Magnetic properties'
_exptl_crystal_recrystallization_method Sublimation
_exptl_crystal_size_max 0.210
_exptl_crystal_size_mid 0.120
_exptl_crystal_size_min 0.020
_refine_diff_density_max 0.880
_refine_diff_density_min -0.491
_refine_diff_density_rms 0.091
_refine_ls_extinction_method none
_refine_ls_goodness_of_fit_ref 1.064
_refine_ls_hydrogen_treatment constr
_refine_ls_matrix_type full
_refine_ls_number_parameters 226
_refine_ls_number_reflns 2545
_refine_ls_number_restraints 54
_refine_ls_restrained_S_all 1.066
_refine_ls_R_factor_all 0.0805
_refine_ls_R_factor_gt 0.0581
_refine_ls_shift/su_max 0.000
_refine_ls_shift/su_mean 0.000
_refine_ls_structure_factor_coef Fsqd
_refine_ls_weighting_details 'w=1/[\s^2^(Fo^2^)+(0.0254P)^2^+2.7439P] where P=(Fo^2^+2Fc^2^)/3'
_refine_ls_weighting_scheme calc
_refine_ls_wR_factor_gt 0.1127
_refine_ls_wR_factor_ref 0.1245
_reflns_Friedel_coverage 0.000
_reflns_number_gt 1988
_reflns_number_total 2545
_reflns_threshold_expression 'I > 2\s(I)'
_cod_data_source_file c9cc04271g2.cif
_cod_data_source_block cu_DL048S87C_0m_a
_cod_database_code 1552124
_shelx_shelxl_version_number 2014/7
_shelx_space_group_comment
;
The symmetry employed for this shelxl refinement is uniquely defined
by the following loop, which should always be used as a source of
symmetry information in preference to the above space-group names.
They are only intended as comments.
;
_shelx_estimated_absorpt_t_max 0.854
_shelx_estimated_absorpt_t_min 0.279
_exptl_absorpt_special_details 'sadabs 2016/2, Bruker AXS, Madison, WI USA'

loop_
_space_group_symop_operation_xyz
'x, y, z'
'-x, -y, -z'

loop_
_atom_site_label
_atom_site_type_symbol
_atom_site_fract_x
_atom_site_fract_y
_atom_site_fract_z
_atom_site_U_iso_or_equiv
_atom_site_adp_type
_atom_site_occupancy
_atom_site_site_symmetry_order
_atom_site_calc_flag
_atom_site_refinement_flags_posn
_atom_site_refinement_flags_adp
_atom_site_refinement_flags_occupancy
_atom_site_disorder_assembly
_atom_site_disorder_group
Co1 Co 0.5000 0.5000 0.5000 0.0217(3) Uani 1 2 d S . P . .
N1 N 0.3125(5) 0.5404(5) 0.3589(4) 0.0299(10) Uani 1 1 d . . . . .
S1 S 0.12445(15) 0.51511(16) 0.38292(13) 0.0317(3) Uani 1 1 d . . . . .
S2 S 0.33623(15) 0.61760(15) 0.22850(12) 0.0304(3) Uani 1 1 d . . . . .
C6 C 0.0309(6) 0.5917(5) 0.2523(5) 0.0249(11) Uani 1 1 d . . . . .
C7 C 0.1356(6) 0.6433(5) 0.1758(4) 0.0239(11) Uani 1 1 d . . . . .
C8 C 0.0779(6) 0.7118(6) 0.0691(5) 0.0294(12) Uani 1 1 d . . . . .
H13 H 0.1503 0.7474 0.0178 0.035 Uiso 1 1 calc R U . . .
C9 C -0.0837(6) 0.7278(6) 0.0380(5) 0.0316(12) Uani 1 1 d . . . . .
C10 C -0.1884(6) 0.6735(6) 0.1145(5) 0.0321(12) Uani 1 1 d . . . . .
H15 H -0.3001 0.6843 0.0928 0.038 Uiso 1 1 calc R U . . .
C11 C -0.1345(6) 0.6053(6) 0.2196(5) 0.0326(13) Uani 1 1 d . . . . .
H16 H -0.2077 0.5679 0.2694 0.039 Uiso 1 1 calc R U . . .
C12 C -0.1494(7) 0.8051(7) -0.0748(6) 0.0425(14) Uani 1 1 d . . . . .
H17A H -0.0626 0.8294 -0.1217 0.064 Uiso 1 1 calc R U . . .
H17B H -0.1960 0.9027 -0.0415 0.064 Uiso 1 1 calc R U . . .
H17C H -0.2325 0.7335 -0.1346 0.064 Uiso 1 1 calc R U . . .
C4 C 0.2177(6) 0.0672(5) 0.4734(4) 0.0317(12) Uani 1 1 d D . . . .
F2 F 0.0793(11) 0.1325(15) 0.4553(13) 0.073(4) Uani 0.57 1 d D U P A 1
F6 F 0.212(2) -0.0780(10) 0.4108(17) 0.066(3) Uani 0.57 1 d D U P A 1
F4 F 0.2390(18) 0.0538(18) 0.6006(8) 0.049(3) Uani 0.57 1 d D U P A 1
F1 F 0.0794(15) 0.087(2) 0.4036(18) 0.073(4) Uani 0.43 1 d D U P A 2
F3 F 0.202(3) 0.085(3) 0.5983(10) 0.049(3) Uani 0.43 1 d D U P A 2
F5 F 0.245(3) -0.0834(12) 0.439(2) 0.066(3) Uani 0.43 1 d D U P A 2
O1 O 0.3643(4) 0.3090(4) 0.5242(3) 0.0266(8) Uani 1 1 d . . . B 2
C1 C 0.3505(5) 0.1772(5) 0.4491(4) 0.0228(11) Uani 1 1 d D . . B 2
C2 C 0.4363(6) 0.1288(5) 0.3484(5) 0.0256(11) Uani 1 1 d . . . B 2
H23 H 0.4147 0.0235 0.3022 0.031 Uiso 1 1 calc R U . B 2
O2 O 0.5978(4) 0.3635(4) 0.3555(3) 0.0254(8) Uani 1 1 d . . . B 2
C3 C 0.5512(5) 0.2229(5) 0.3105(4) 0.0214(10) Uani 1 1 d . . . B 2
F7 F 0.5877(4) 0.2308(4) 0.0940(3) 0.0481(9) Uani 1 1 d . . . B 2
F8 F 0.7887(4) 0.1728(4) 0.2229(3) 0.0489(9) Uani 1 1 d . . . B 2
F9 F 0.5892(4) 0.0021(4) 0.1474(3) 0.0545(10) Uani 1 1 d . . . B 2
C5 C 0.6292(6) 0.1532(6) 0.1929(5) 0.0315(12) Uani 1 1 d . . . B 2

loop_
_atom_site_aniso_label
_atom_site_aniso_U_11
_atom_site_aniso_U_22
_atom_site_aniso_U_33
_atom_site_aniso_U_23
_atom_site_aniso_U_13
_atom_site_aniso_U_12
Co1 0.0256(6) 0.0181(6) 0.0213(6) 0.0003(5) 0.0102(5) -0.0059(5)
N1 0.026(2) 0.034(2) 0.032(3) 0.009(2) 0.0126(19) -0.0033(19)
S1 0.0259(7) 0.0421(8) 0.0315(7) 0.0133(6) 0.0116(5) -0.0021(6)
S2 0.0252(7) 0.0401(8) 0.0298(7) 0.0114(6) 0.0122(5) -0.0013(5)
C6 0.027(3) 0.024(3) 0.025(3) 0.003(2) 0.011(2) -0.002(2)
C7 0.030(3) 0.019(2) 0.022(3) -0.002(2) 0.008(2) -0.005(2)
C8 0.038(3) 0.028(3) 0.024(3) 0.005(2) 0.013(2) 0.000(2)
C9 0.037(3) 0.030(3) 0.025(3) 0.000(2) 0.003(2) 0.005(2)
C10 0.030(3) 0.035(3) 0.029(3) 0.001(2) 0.003(2) 0.005(2)
C11 0.025(3) 0.034(3) 0.039(3) -0.002(2) 0.015(2) -0.001(2)
C12 0.040(3) 0.046(4) 0.043(4) 0.011(3) 0.006(3) 0.008(3)
C4 0.035(3) 0.027(3) 0.034(3) 0.005(2) 0.011(2) -0.009(2)
F2 0.024(2) 0.069(8) 0.132(11) 0.056(7) -0.010(4) -0.020(3)
F6 0.079(7) 0.031(2) 0.084(8) -0.012(3) 0.037(6) -0.030(2)
F4 0.056(7) 0.040(6) 0.059(2) 0.012(2) 0.031(3) -0.003(5)
F1 0.024(2) 0.069(8) 0.132(11) 0.056(7) -0.010(4) -0.020(3)
F3 0.056(7) 0.040(6) 0.059(2) 0.012(2) 0.031(3) -0.003(5)
F5 0.079(7) 0.031(2) 0.084(8) -0.012(3) 0.037(6) -0.030(2)
O1 0.0298(19) 0.0198(17) 0.0308(19) 0.0032(15) 0.0108(15) -0.0070(14)
C1 0.022(2) 0.018(2) 0.027(3) 0.003(2) 0.004(2) -0.008(2)
C2 0.030(3) 0.015(2) 0.031(3) 0.000(2) 0.010(2) -0.004(2)
O2 0.0267(18) 0.0216(18) 0.0287(19) 0.0015(15) 0.0121(15) -0.0043(14)
C3 0.023(2) 0.021(3) 0.020(3) 0.003(2) 0.004(2) 0.002(2)
F7 0.057(2) 0.066(2) 0.0250(17) 0.0107(16) 0.0142(15) 0.0085(18)
F8 0.0338(18) 0.070(2) 0.046(2) 0.0035(17) 0.0201(15) 0.0114(16)
F9 0.081(3) 0.0324(18) 0.050(2) -0.0117(16) 0.0333(19) -0.0017(17)
C5 0.034(3) 0.030(3) 0.031(3) 0.001(2) 0.011(2) 0.001(2)

loop_
_atom_type_symbol
_atom_type_description
_atom_type_scat_dispersion_real
_atom_type_scat_dispersion_imag
_atom_type_scat_source
C C 0.0181 0.0091 'International Tables Vol C Tables 4.2.6.8 and 6.1.1.4'
H H 0.0000 0.0000 'International Tables Vol C Tables 4.2.6.8 and 6.1.1.4'
Co Co -2.3653 3.6143 'International Tables Vol C Tables 4.2.6.8 and 6.1.1.4'
F F 0.0727 0.0534 'International Tables Vol C Tables 4.2.6.8 and 6.1.1.4'
N N 0.0311 0.0180 'International Tables Vol C Tables 4.2.6.8 and 6.1.1.4'
O O 0.0492 0.0322 'International Tables Vol C Tables 4.2.6.8 and 6.1.1.4'
S S 0.3331 0.5567 'International Tables Vol C Tables 4.2.6.8 and 6.1.1.4'

loop_
_geom_angle_atom_site_label_1
_geom_angle_atom_site_label_2
_geom_angle_atom_site_label_3
_geom_angle
_geom_angle_site_symmetry_1
_geom_angle_site_symmetry_3
N1 Co1 N1 180.0 . 2_666
O1 Co1 N1 88.38(14) 2_666 2_666
O1 Co1 N1 88.38(14) . .
O1 Co1 N1 91.62(14) . 2_666
O1 Co1 N1 91.62(14) 2_666 .
O1 Co1 O1 180.0 . 2_666
O1 Co1 O2 89.01(12) 2_666 .
O1 Co1 O2 89.01(12) . 2_666
O1 Co1 O2 90.99(12) 2_666 2_666
O1 Co1 O2 90.99(12) . .
O2 Co1 N1 90.53(14) 2_666 .
O2 Co1 N1 89.47(14) . .
O2 Co1 N1 89.47(14) 2_666 2_666
O2 Co1 N1 90.53(14) . 2_666
O2 Co1 O2 180.00(15) . 2_666
S1 N1 Co1 119.6(2) . .
S1 N1 S2 115.4(3) . .
S2 N1 Co1 124.6(2) . .
N1 S1 C6 98.5(2) . .
N1 S2 C7 97.9(2) . .
C7 C6 S1 114.0(4) . .
C7 C6 C11 119.7(5) . .
C11 C6 S1 126.3(4) . .
C6 C7 S2 114.2(4) . .
C6 C7 C8 120.5(5) . .
C8 C7 S2 125.3(4) . .
C7 C8 H13 120.0 . .
C9 C8 C7 120.0(5) . .
C9 C8 H13 120.0 . .
C8 C9 C10 119.1(5) . .
C8 C9 C12 121.3(5) . .
C10 C9 C12 119.6(5) . .
C9 C10 H15 119.0 . .
C11 C10 C9 121.9(5) . .
C11 C10 H15 119.0 . .
C6 C11 H16 120.6 . .
C10 C11 C6 118.8(5) . .
C10 C11 H16 120.6 . .
C9 C12 H17A 109.5 . .
C9 C12 H17B 109.5 . .
C9 C12 H17C 109.5 . .
H17A C12 H17B 109.5 . .
H17A C12 H17C 109.5 . .
H17B C12 H17C 109.5 . .
F2 C4 F4 104.0(9) . .
F6 C4 F2 113.5(10) . .
F6 C4 F4 104.0(9) . .
F1 C4 F3 109.2(12) . .
F1 C4 F5 106.5(12) . .
F1 C4 C1 110.7(10) . .
F3 C4 F5 105.1(12) . .
F3 C4 C1 112.9(10) . .
F5 C4 C1 112.0(11) . .
C1 O1 Co1 123.9(3) . .
O1 C1 C4 112.7(4) . .
O1 C1 C2 127.6(4) . .
C2 C1 C4 119.7(4) . .
C1 C2 H23 117.6 . .
C3 C2 C1 124.9(4) . .
C3 C2 H23 117.6 . .
C3 O2 Co1 123.1(3) . .
C2 C3 C5 118.2(4) . .
O2 C3 C2 128.8(4) . .
O2 C3 C5 113.0(4) . .
F7 C5 C3 109.7(4) . .
F8 C5 C3 110.7(4) . .
F8 C5 F7 106.2(4) . .
F9 C5 C3 114.5(4) . .
F9 C5 F7 107.4(4) . .
F9 C5 F8 108.0(4) . .

loop_
_geom_bond_atom_site_label_1
_geom_bond_atom_site_label_2
_geom_bond_distance
_geom_bond_site_symmetry_2
Co1 N1 2.086(4) 2_666
Co1 N1 2.086(4) .
Co1 O1 2.042(3) 2_666
Co1 O1 2.042(3) .
Co1 O2 2.060(3) .
Co1 O2 2.060(3) 2_666
N1 S1 1.659(4) .
N1 S2 1.662(4) .
S1 C6 1.728(5) .
S2 C7 1.740(5) .
C6 C7 1.392(6) .
C6 C11 1.404(7) .
C7 C8 1.393(7) .
C8 H13 0.9500 .
C8 C9 1.375(7) .
C9 C10 1.402(7) .
C9 C12 1.509(8) .
C10 H15 0.9500 .
C10 C11 1.369(7) .
C11 H16 0.9500 .
C12 H17A 0.9800 .
C12 H17B 0.9800 .
C12 H17C 0.9800 .
C4 F2 1.326(8) .
C4 F6 1.308(8) .
C4 F4 1.349(8) .
C4 F1 1.319(9) .
C4 F3 1.325(9) .
C4 F5 1.330(9) .
C4 C1 1.518(6) .
O1 C1 1.258(5) .
C1 C2 1.391(6) .
C2 H23 0.9500 .
C2 C3 1.387(6) .
O2 C3 1.248(5) .
C3 C5 1.535(6) .
F7 C5 1.346(6) .
F8 C5 1.334(6) .
F9 C5 1.320(6) .
